data_7010937
loop_
_publ_author_name
'Muthu, Sebastian'
'Yip, John H. K.'
'Vittal, Jagadese J.'

_publ_section_title
;
 Coordination polymers of d10 metals and
 N,N'-bis(3-pyridinecarboxamide)-1,2-ethane
;
_journal_issue 24
_journal_name_full 'Journal of the Chemical Society, Dalton Transactions'
_journal_page_first 3577
_journal_paper_doi 10.1039/b105696b
_journal_year 2001
_chemical_formula_sum 'C15 H14 Ag F3 N4 O5 S'
_chemical_formula_weight 527.23
_space_group_IT_number 2
_symmetry_cell_setting triclinic
_symmetry_space_group_name_Hall '-P 1'
_symmetry_space_group_name_H-M 'P -1'
_atom_sites_solution_hydrogens geom
_atom_sites_solution_primary direct
_atom_sites_solution_secondary difmap
_audit_creation_method SHELXL-97
_cell_angle_alpha 86.833(1)
_cell_angle_beta 87.100(1)
_cell_angle_gamma 89.493(1)
_cell_formula_units_Z 2
_cell_length_a 9.1297(1)
_cell_length_b 9.6318(1)
_cell_length_c 9.8647(1)
_cell_measurement_reflns_used 8192
_cell_measurement_temperature 223(2)
_cell_measurement_theta_max 25.0
_cell_measurement_theta_min 2.06
_cell_volume 865.007(16)
_computing_cell_refinement 'Bruker AXS, SAINT'
_computing_data_collection 'Bruker AXS, SMART'
_computing_data_reduction 'Bruker AXS, SAINT'
_computing_molecular_graphics 'Bruker AXS, SHELXTL'
_computing_publication_material 'Bruker AXS, SHELXTL'
_computing_structure_refinement 'SHELXL-97 (Sheldrick, 1997)'
_computing_structure_solution 'SHELXS-97 (Sheldrick, 1990)'
_diffrn_ambient_temperature 223(2)
_diffrn_measured_fraction_theta_full 0.989
_diffrn_measured_fraction_theta_max 0.989
_diffrn_measurement_method '\w scans'
_diffrn_radiation_monochromator graphite
_diffrn_radiation_source 'fine-focus sealed tube'
_diffrn_radiation_type MoK\a
_diffrn_radiation_wavelength 0.71073
_diffrn_reflns_av_R_equivalents 0.0247
_diffrn_reflns_av_sigmaI/netI 0.0361
_diffrn_reflns_limit_h_max 10
_diffrn_reflns_limit_h_min -10
_diffrn_reflns_limit_k_max 11
_diffrn_reflns_limit_k_min -11
_diffrn_reflns_limit_l_max 11
_diffrn_reflns_limit_l_min -11
_diffrn_reflns_number 6364
_diffrn_reflns_theta_full 25.00
_diffrn_reflns_theta_max 25.00
_diffrn_reflns_theta_min 2.07
_exptl_absorpt_coefficient_mu 1.357
_exptl_absorpt_correction_T_max 0.8100
_exptl_absorpt_correction_T_min 0.3957
_exptl_absorpt_correction_type 'sadabs (Sheldrick, 1996)'
_exptl_crystal_colour colorless
_exptl_crystal_density_diffrn 2.024
_exptl_crystal_density_meas ?
_exptl_crystal_density_method .
_exptl_crystal_description 'plate, cut'
_exptl_crystal_F_000 524
_exptl_crystal_size_max 0.44
_exptl_crystal_size_mid 0.36
_exptl_crystal_size_min 0.06
_refine_diff_density_max 0.786
_refine_diff_density_min -0.842
_refine_diff_density_rms 0.093
_refine_ls_extinction_coef 0.0016(6)
_refine_ls_extinction_expression Fc^*^=kFc[1+0.001xFc^2^\l^3^/sin(2\q)]^-1/4^
_refine_ls_extinction_method SHELXL
_refine_ls_goodness_of_fit_ref 1.010
_refine_ls_hydrogen_treatment mixed
_refine_ls_matrix_type full
_refine_ls_number_parameters 319
_refine_ls_number_reflns 3021
_refine_ls_number_restraints 6
_refine_ls_restrained_S_all 1.009
_refine_ls_R_factor_all 0.0268
_refine_ls_R_factor_gt 0.0253
_refine_ls_shift/su_max 0.001
_refine_ls_shift/su_mean 0.000
_refine_ls_structure_factor_coef Fsqd
_refine_ls_weighting_details 'calc w=1/[\s^2^(Fo^2^)+(0.0444P)^2^+0.0000P] where P=(Fo^2^+2Fc^2^)/3'
_refine_ls_weighting_scheme calc
_refine_ls_wR_factor_gt 0.0666
_refine_ls_wR_factor_ref 0.0670
_reflns_number_gt 2801
_reflns_number_total 3021
_reflns_threshold_expression >2sigma(I)
_cod_data_source_file b105696b.txt
_cod_data_source_block 030
_cod_original_cell_volume 865.01(2)
_cod_original_sg_symbol_H-M P-1
_cod_database_code 7010937

loop_
_symmetry_equiv_pos_as_xyz
'x, y, z'
'-x, -y, -z'

loop_
_atom_site_label
_atom_site_type_symbol
_atom_site_fract_x
_atom_site_fract_y
_atom_site_fract_z
_atom_site_U_iso_or_equiv
_atom_site_adp_type
_atom_site_occupancy
_atom_site_symmetry_multiplicity
_atom_site_calc_flag
_atom_site_refinement_flags
_atom_site_disorder_assembly
_atom_site_disorder_group
Ag1 Ag 0.48153(2) 0.497689(16) 0.247036(16) 0.02126(10) Uani 1 1 d . . .
S1 S 0.06453(7) 0.59077(6) 0.23022(6) 0.02178(15) Uani 1 1 d . . .
O1 O 0.72147(18) 0.06785(18) -0.22514(16) 0.0224(4) Uani 1 1 d . . .
O2 O 0.27562(18) 0.92010(18) 0.72522(16) 0.0231(4) Uani 1 1 d . . .
O3 O -0.0132(2) 0.69171(19) 0.3088(2) 0.0357(5) Uani 1 1 d . . .
O4 O 0.0683(3) 0.6153(3) 0.0869(2) 0.0613(8) Uani 1 1 d . . .
O5 O 0.2023(2) 0.5462(2) 0.2832(3) 0.0519(6) Uani 1 1 d . . .
C1 C 0.3402(3) 0.3371(3) 0.0280(2) 0.0212(5) Uani 1 1 d . . .
H1 H 0.263(3) 0.392(3) 0.054(3) 0.016(6) Uiso 1 1 d . . .
C2 C 0.3249(3) 0.2455(3) -0.0730(3) 0.0220(5) Uani 1 1 d . . .
H2 H 0.236(4) 0.237(3) -0.109(3) 0.042(9) Uiso 1 1 d . . .
C3 C 0.4440(3) 0.1671(3) -0.1157(2) 0.0193(5) Uani 1 1 d . . .
H3 H 0.439(3) 0.102(3) -0.179(3) 0.021(7) Uiso 1 1 d . . .
C4 C 0.5780(2) 0.1827(2) -0.0554(2) 0.0149(4) Uani 1 1 d . . .
C5 C 0.5846(3) 0.2772(2) 0.0450(2) 0.0167(5) Uani 1 1 d . . .
H5 H 0.675(3) 0.284(3) 0.081(3) 0.021(7) Uiso 1 1 d . . .
C6 C 0.7103(2) 0.1029(2) -0.1061(2) 0.0159(5) Uani 1 1 d . . .
N1 N 0.4692(2) 0.3534(2) 0.0877(2) 0.0185(4) Uani 1 1 d . . .
C7 C 0.9495(3) 0.0050(3) -0.0583(2) 0.0188(5) Uani 1 1 d . . .
H7A H 0.996(3) 0.065(3) -0.133(3) 0.019(6) Uiso 1 1 d . . .
H7B H 0.928(3) -0.080(3) -0.085(3) 0.023(7) Uiso 1 1 d . . .
C8 C 0.6531(3) 0.6627(3) 0.4528(3) 0.0221(5) Uani 1 1 d . . .
H8 H 0.732(3) 0.616(3) 0.423(3) 0.026(7) Uiso 1 1 d . . .
C9 C 0.6731(3) 0.7549(3) 0.5525(3) 0.0239(5) Uani 1 1 d . . .
H9 H 0.763(4) 0.769(3) 0.572(3) 0.045(10) Uiso 1 1 d . . .
C10 C 0.5552(3) 0.8296(3) 0.6039(2) 0.0198(5) Uani 1 1 d . . .
H10 H 0.563(3) 0.898(3) 0.667(3) 0.011(6) Uiso 1 1 d . . .
C11 C 0.4179(2) 0.8097(2) 0.5512(2) 0.0148(5) Uani 1 1 d . . .
C12 C 0.4057(3) 0.7146(2) 0.4522(2) 0.0162(5) Uani 1 1 d . . .
H12 H 0.308(3) 0.704(3) 0.422(3) 0.017(6) Uiso 1 1 d . . .
C13 C 0.2858(3) 0.8870(2) 0.6055(2) 0.0159(5) Uani 1 1 d . . .
N2 N 0.5209(2) 0.6409(2) 0.4024(2) 0.0176(4) Uani 1 1 d . . .
C14 C 0.0467(3) 0.9870(3) 0.5606(2) 0.0185(5) Uani 1 1 d . . .
H14A H 0.075(3) 1.072(3) 0.598(3) 0.028(7) Uiso 1 1 d . . .
H14B H -0.007(3) 0.923(3) 0.629(3) 0.020(7) Uiso 1 1 d . . .
C15 C -0.0450(3) 0.4328(3) 0.2625(3) 0.0240(5) Uani 1 1 d D . .
F1 F -0.0613(2) 0.3990(2) 0.39380(18) 0.0524(5) Uani 1 1 d D . .
F2 F -0.17894(17) 0.45088(19) 0.2161(2) 0.0463(5) Uani 1 1 d D . .
F3 F 0.01571(18) 0.32440(15) 0.20220(17) 0.0350(4) Uani 1 1 d D . .
N3 N 0.8125(2) 0.0721(2) -0.0169(2) 0.0167(4) Uani 1 1 d . . .
H3' H 0.799(3) 0.085(3) 0.051(3) 0.006(7) Uiso 1 1 d . . .
N4 N 0.1822(2) 0.9172(2) 0.5177(2) 0.0174(4) Uani 1 1 d . . .
H4 H 0.199(3) 0.907(3) 0.447(3) 0.013(7) Uiso 1 1 d . . .

loop_
_atom_site_aniso_label
_atom_site_aniso_U_11
_atom_site_aniso_U_22
_atom_site_aniso_U_33
_atom_site_aniso_U_23
_atom_site_aniso_U_13
_atom_site_aniso_U_12
Ag1 0.02690(14) 0.01981(13) 0.01740(14) -0.00614(8) 0.00020(8) 0.00501(8)
S1 0.0189(3) 0.0217(3) 0.0251(3) -0.0075(2) 0.0020(2) -0.0033(2)
O1 0.0243(9) 0.0306(9) 0.0128(9) -0.0061(7) -0.0020(7) 0.0045(7)
O2 0.0247(9) 0.0327(10) 0.0125(9) -0.0066(7) -0.0019(7) 0.0063(7)
O3 0.0327(11) 0.0244(10) 0.0503(13) -0.0135(9) 0.0071(9) 0.0030(8)
O4 0.108(2) 0.0474(14) 0.0277(12) -0.0010(10) 0.0084(13) -0.0374(14)
O5 0.0186(10) 0.0514(14) 0.0900(19) -0.0347(13) -0.0133(11) 0.0030(9)
C1 0.0180(12) 0.0214(12) 0.0235(13) 0.0000(10) 0.0025(10) 0.0035(10)
C2 0.0127(12) 0.0274(13) 0.0260(13) 0.0000(10) -0.0040(10) -0.0003(9)
C3 0.0213(13) 0.0200(12) 0.0171(12) -0.0011(10) -0.0042(9) -0.0017(9)
C4 0.0156(11) 0.0156(11) 0.0131(11) 0.0019(9) -0.0003(8) 0.0001(8)
C5 0.0189(12) 0.0170(11) 0.0143(11) -0.0017(9) -0.0025(9) 0.0007(9)
C6 0.0174(11) 0.0159(11) 0.0143(12) -0.0011(9) 0.0001(9) -0.0006(9)
N1 0.0208(10) 0.0174(10) 0.0172(10) -0.0010(8) -0.0004(8) 0.0028(8)
C7 0.0185(12) 0.0226(13) 0.0158(12) -0.0070(10) -0.0005(10) 0.0063(9)
C8 0.0168(12) 0.0239(12) 0.0253(13) -0.0014(10) 0.0016(10) 0.0039(10)
C9 0.0147(13) 0.0287(14) 0.0286(14) -0.0011(11) -0.0045(10) -0.0006(10)
C10 0.0212(13) 0.0198(12) 0.0190(12) -0.0012(10) -0.0058(10) -0.0006(9)
C11 0.0160(11) 0.0160(11) 0.0123(11) 0.0008(9) -0.0007(8) 0.0010(9)
C12 0.0165(12) 0.0180(11) 0.0141(11) -0.0005(9) -0.0022(9) 0.0026(9)
C13 0.0172(12) 0.0156(11) 0.0150(12) -0.0014(9) -0.0005(9) 0.0000(9)
N2 0.0178(10) 0.0186(10) 0.0164(10) -0.0015(8) -0.0008(7) 0.0025(7)
C14 0.0170(12) 0.0243(13) 0.0146(12) -0.0056(10) -0.0007(10) 0.0080(9)
C15 0.0212(13) 0.0227(13) 0.0278(14) -0.0032(10) 0.0016(10) 0.0007(10)
F1 0.0878(15) 0.0410(10) 0.0265(9) 0.0018(8) 0.0139(9) -0.0151(10)
F2 0.0185(8) 0.0473(11) 0.0756(13) -0.0191(9) -0.0079(8) -0.0052(7)
F3 0.0394(9) 0.0223(8) 0.0435(10) -0.0112(7) 0.0051(7) 0.0021(7)
N3 0.0193(11) 0.0232(11) 0.0079(11) -0.0041(8) 0.0005(8) 0.0045(8)
N4 0.0181(10) 0.0260(11) 0.0083(11) -0.0052(8) -0.0003(8) 0.0066(8)

loop_
_atom_type_symbol
_atom_type_description
_atom_type_scat_dispersion_real
_atom_type_scat_dispersion_imag
_atom_type_scat_source
C C 0.0033 0.0016 'International Tables Vol C Tables 4.2.6.8 and 6.1.1.4'
H H 0.0000 0.0000 'International Tables Vol C Tables 4.2.6.8 and 6.1.1.4'
N N 0.0061 0.0033 'International Tables Vol C Tables 4.2.6.8 and 6.1.1.4'
O O 0.0106 0.0060 'International Tables Vol C Tables 4.2.6.8 and 6.1.1.4'
F F 0.0171 0.0103 'International Tables Vol C Tables 4.2.6.8 and 6.1.1.4'
S S 0.1246 0.1234 'International Tables Vol C Tables 4.2.6.8 and 6.1.1.4'
Ag Ag -0.8971 1.1015 'International Tables Vol C Tables 4.2.6.8 and 6.1.1.4'

loop_
_geom_angle_atom_site_label_1
_geom_angle_atom_site_label_2
_geom_angle_atom_site_label_3
_geom_angle
_geom_angle_site_symmetry_1
_geom_angle_site_symmetry_3
_geom_angle_publ_flag
N1 Ag1 N2 173.44(6) . . ?
N1 Ag1 O5 97.77(7) . . ?
N2 Ag1 O5 88.75(7) . . ?
O4 S1 O3 116.35(16) . . ?
O4 S1 O5 114.38(18) . . ?
O3 S1 O5 114.29(14) . . ?
O4 S1 C15 104.52(13) . . ?
O3 S1 C15 103.65(12) . . ?
O5 S1 C15 101.14(13) . . ?
S1 O5 Ag1 150.21(17) . . ?
N1 C1 C2 122.3(2) . . ?
C1 C2 C3 119.5(2) . . ?
C2 C3 C4 119.0(2) . . ?
C5 C4 C3 118.0(2) . . ?
C5 C4 C6 122.5(2) . . ?
C3 C4 C6 119.4(2) . . ?
N1 C5 C4 123.4(2) . . ?
O1 C6 N3 122.5(2) . . ?
O1 C6 C4 120.7(2) . . ?
N3 C6 C4 116.8(2) . . ?
C5 N1 C1 117.8(2) . . ?
C5 N1 Ag1 122.65(16) . . ?
C1 N1 Ag1 119.57(16) . . ?
N3 C7 C7 110.1(2) . 2_755 ?
N2 C8 C9 122.6(2) . . ?
C10 C9 C8 119.9(2) . . ?
C9 C10 C11 118.2(2) . . ?
C12 C11 C10 118.8(2) . . ?
C12 C11 C13 121.0(2) . . ?
C10 C11 C13 120.1(2) . . ?
N2 C12 C11 123.0(2) . . ?
O2 C13 N4 122.7(2) . . ?
O2 C13 C11 121.1(2) . . ?
N4 C13 C11 116.2(2) . . ?
C12 N2 C8 117.5(2) . . ?
C12 N2 Ag1 117.96(15) . . ?
C8 N2 Ag1 124.55(17) . . ?
N4 C14 C14 109.3(2) . 2_576 ?
F1 C15 F3 107.8(2) . . ?
F1 C15 F2 107.2(2) . . ?
F3 C15 F2 107.4(2) . . ?
F1 C15 S1 111.30(18) . . ?
F3 C15 S1 112.10(17) . . ?
F2 C15 S1 110.90(18) . . ?
C6 N3 C7 121.1(2) . . ?
C13 N4 C14 120.9(2) . . ?

loop_
_geom_bond_atom_site_label_1
_geom_bond_atom_site_label_2
_geom_bond_distance
_geom_bond_site_symmetry_2
_geom_bond_publ_flag
Ag1 N1 2.162(2) . ?
Ag1 N2 2.163(2) . ?
Ag1 O5 2.598(2) . ?
S1 O4 1.419(2) . ?
S1 O3 1.4371(19) . ?
S1 O5 1.440(2) . ?
S1 C15 1.832(3) . ?
O1 C6 1.239(3) . ?
O2 C13 1.239(3) . ?
C1 N1 1.357(3) . ?
C1 C2 1.380(4) . ?
C2 C3 1.380(4) . ?
C3 C4 1.400(3) . ?
C4 C5 1.385(3) . ?
C4 C6 1.505(3) . ?
C5 N1 1.343(3) . ?
C6 N3 1.335(3) . ?
C7 N3 1.453(3) . ?
C7 C7 1.509(5) 2_755 ?
C8 N2 1.351(3) . ?
C8 C9 1.382(4) . ?
C9 C10 1.379(4) . ?
C10 C11 1.400(3) . ?
C11 C12 1.384(3) . ?
C11 C13 1.502(3) . ?
C12 N2 1.351(3) . ?
C13 N4 1.334(3) . ?
C14 N4 1.458(3) . ?
C14 C14 1.512(4) 2_576 ?
C15 F1 1.320(3) . ?
C15 F3 1.332(3) . ?
C15 F2 1.334(3) . ?
